data_9009957
loop_
_publ_author_name
'Sacerdoti, M.'
'Sani, A.'
'Vezzalini, G.'

_publ_section_title
;
 Structural refinement of two barrerites from Alaska
 Note: sample 3
;
_journal_name_full 'Microporous and Mesoporous Materials'
_journal_page_first 103
_journal_page_last 109
_journal_paper_doi 10.1016/S1387-1811(99)00028-1
_journal_volume 30
_journal_year 1999
_chemical_compound_source 'Kuiu Island, Alaska, USA'
_chemical_formula_sum 'Al3.974 Ca0.97 H58 K1.68 Na2.79 O46.3 Si14.026'
_chemical_name_mineral Barrerite
_space_group_IT_number 63
_symmetry_space_group_name_Hall '-A 2a 2a'
_symmetry_space_group_name_H-M 'A m m a'
_cell_angle_alpha 90
_cell_angle_beta 90
_cell_angle_gamma 90
_cell_formula_units_Z 4
_cell_length_a 13.586
_cell_length_b 18.184
_cell_length_c 17.812
_cell_volume 4400.416
_database_code_amcsd 0014405
_exptl_crystal_density_diffrn 2.217
_cod_original_formula_sum 'Na2.79 Ca.97 K1.68 (Si14.026 Al3.974) O46.3 H58'
_cod_database_code 9009957

loop_
_space_group_symop_operation_xyz
x,y,z
x,1/2+y,1/2+z
1/2+x,y,-z
1/2+x,1/2+y,1/2-z
1/2-x,-y,z
1/2-x,1/2-y,1/2+z
x,-y,z
x,1/2-y,1/2+z
-x,y,-z
-x,1/2+y,1/2-z
1/2-x,y,z
1/2-x,1/2+y,1/2+z
1/2+x,-y,-z
1/2+x,1/2-y,1/2-z
-x,-y,-z
-x,1/2-y,1/2-z

loop_
_atom_site_label
_atom_site_fract_x
_atom_site_fract_y
_atom_site_fract_z
_atom_site_occupancy
_atom_site_U_iso_or_equiv
_atom_site_type_symbol
_atom_site_attached_hydrogens
NaC1 0.25000 0.00000 0.04750 0.23000 0.03500 Na 0
CaC1p 0.25000 0.00000 0.45640 0.97000 0.05300 Ca 0
NaC2 0.03500 0.06800 0.03500 0.12000 0.05300 Na 0
KC2p 0.10300 0.08900 0.44400 0.42000 0.16000 K 0
NaC2p 0.10300 0.08900 0.44400 0.42000 0.16000 Na 0
NaC3 0.15500 0.00000 0.25000 0.20000 0.13200 Na 0
SiT1 0.13522 0.30239 0.12446 0.77920 0.01120 Si 0
AlT1 0.13522 0.30239 0.12446 0.22080 0.01120 Al 0
SiT1p 0.13671 0.31363 0.37182 0.77920 0.01170 Si 0
AlT1p 0.13671 0.31363 0.37182 0.22080 0.01170 Al 0
SiT3 0.05197 0.41066 0.24084 0.77920 0.01230 Si 0
AlT3 0.05197 0.41066 0.24084 0.22080 0.01230 Al 0
SiT4 0.13828 0.18534 0.25519 0.77920 0.01120 Si 0
AlT4 0.13828 0.18534 0.25519 0.22080 0.01120 Al 0
SiT5 0.00000 0.23602 0.00000 0.77920 0.01370 Si 0
AlT5 0.00000 0.23602 0.00000 0.22080 0.01370 Al 0
O1 0.07340 0.29070 0.04810 1.00000 0.02890 O 0
O1p 0.06480 0.31890 0.44440 1.00000 0.02530 O 0
O3 0.11740 0.23480 0.18150 1.00000 0.03290 O 0
O3p 0.12570 0.23330 0.33170 1.00000 0.02470 O 0
O4 0.10270 0.37990 0.16240 1.00000 0.03050 O 0
O4p 0.11220 0.38070 0.31510 1.00000 0.03050 O 0
O7 0.25000 0.30760 0.09960 1.00000 0.03520 O 0
O7p 0.25000 0.32450 0.40190 1.00000 0.02300 O 0
O8 0.06580 0.11510 0.25700 1.00000 0.02950 O 0
O9 0.05640 0.50000 0.23870 1.00000 0.03060 O 0
O10 0.25000 0.15200 0.25230 1.00000 0.02590 O 0
Wat1 0.20600 0.11800 0.06100 0.18000 0.04400 O 2
Wat1p 0.19200 0.11800 0.44600 0.22000 0.05100 O 2
Wat2 0.25000 0.12550 0.05870 0.63000 0.07400 O 2
Wat2p 0.25000 0.13200 0.44800 0.30000 0.05200 O 2
Wat3 0.19000 0.00000 0.17700 0.28000 0.07800 O 2
Wat3p 0.25000 0.00000 0.32500 0.32000 0.04100 O 2
Wat4 0.12300 0.00000 0.13500 0.52000 0.15800 O 2
Wat4p 0.19500 0.00000 0.32500 0.34000 0.05400 O 2
Wat5 0.17800 0.50000 0.07700 0.28000 0.05500 O 2
Wat5p 0.17800 0.50000 0.41300 0.10000 0.05200 O 2
Wat6 0.10200 0.50000 0.06600 0.71000 0.11200 O 2
Wat6p 0.10800 0.50000 0.45300 0.92000 0.16600 O 2
Wat8 0.25000 0.50000 0.08600 0.12000 0.04800 O 2
Wat8p 0.25000 0.50000 0.35260 0.10000 0.01840 O 2

loop_
_cod_changelog_entry_id
_cod_changelog_entry_author
_cod_changelog_entry_date
_cod_changelog_entry_text
1
;cod-tools version 3.8.0
Id: cif_guess_AMCSD_atom_types 9581 2023-05-17 12:35:41Z saulius
;
2023-05-23T09:17:33+03:00
;Derived atom types and hydrogen counts
from atom names that follow the AMCSD naming convention
(Wat == water, O-H == hydroxyl).
;

loop_
_cod_related_entry_id
_cod_related_entry_database
_cod_related_entry_code
1 AMCSD 0014405
